data_8104683
loop_
_publ_author_name
'Dey, Lucky'
'Rabi, Saswata'
'Begum, Zinnat A.'
'Takase, Tsugiko'
'Rahman, Ismail M. M.'
'Tiekink, Edward R. T.'
'Roy, Tapashi Ghosh'

_publ_section_title
;
 Redetermination of the crystal structure of
 (2E,4Z,13E,15Z)-3,5,14,16-tetramethyl-2,6,13,17-tetraazatricyclo[16.4.0.07,12]docosa-1(22),2,4,7,9,11,13,15,18,20-decaene,
 C22H24N4
;
_journal_issue 5
_journal_name_full 'Zeitschrift f\"ur Kristallographie - New Crystal Structures'
_journal_page_first 1121
_journal_page_last 1124
_journal_paper_doi 10.1515/ncrs-2021-0244
_journal_volume 236
_journal_year 2021
_chemical_formula_moiety 'C22 H24 N4'
_chemical_formula_sum 'C22 H24 N4'
_chemical_formula_weight 344.45
_space_group_crystal_system triclinic
_space_group_IT_number 2
_space_group_name_Hall '-P 1'
_space_group_name_H-M_alt 'P -1'
_atom_sites_solution_hydrogens mixed
_atom_sites_solution_primary direct
_atom_sites_solution_secondary difmap
_cell_angle_alpha 96.770(2)
_cell_angle_beta 101.791(5)
_cell_angle_gamma 105.873(3)
_cell_formula_units_Z 2
_cell_length_a 9.217(4)
_cell_length_b 9.774(4)
_cell_length_c 10.843(4)
_cell_measurement_reflns_used 2386
_cell_measurement_temperature 93(2)
_cell_measurement_theta_max 27.49
_cell_measurement_theta_min 3.22
_cell_volume 903.9(6)
_computing_cell_refinement 'CrystalStructure [2]'
_computing_data_collection 'CrystalStructure [2]'
_computing_data_reduction 'CrystalStructure [2]'
_computing_molecular_graphics 'ORTEP-3 for Windows [5], DIAMOND [6]'
_computing_publication_material 'SHELXL-2018/3 [4]'
_computing_structure_refinement 'SHELXL-2018/3 [4]'
_computing_structure_solution 'SHELXS [3]'
_diffrn_ambient_temperature 93(2)
_diffrn_detector_area_resol_mean 7.111
_diffrn_measured_fraction_theta_full 0.990
_diffrn_measured_fraction_theta_max 0.984
_diffrn_measurement_device_type 'Rigaku Saturn724'
_diffrn_measurement_method \w
_diffrn_radiation_type MoK\a
_diffrn_radiation_wavelength 0.71075
_diffrn_reflns_av_R_equivalents 0.0153
_diffrn_reflns_av_unetI/netI 0.0225
_diffrn_reflns_Laue_measured_fraction_full 0.990
_diffrn_reflns_Laue_measured_fraction_max 0.984
_diffrn_reflns_limit_h_max 11
_diffrn_reflns_limit_h_min -11
_diffrn_reflns_limit_k_max 12
_diffrn_reflns_limit_k_min -12
_diffrn_reflns_limit_l_max 13
_diffrn_reflns_limit_l_min -13
_diffrn_reflns_number 9263
_diffrn_reflns_point_group_measured_fraction_full 0.990
_diffrn_reflns_point_group_measured_fraction_max 0.984
_diffrn_reflns_theta_full 25.242
_diffrn_reflns_theta_max 27.484
_diffrn_reflns_theta_min 3.204
_exptl_absorpt_coefficient_mu 0.077
_exptl_absorpt_correction_T_max 0.992
_exptl_absorpt_correction_T_min 0.921
_exptl_absorpt_correction_type multi-scan
_exptl_absorpt_process_details 'REQAB [1]'
_exptl_crystal_colour yellow
_exptl_crystal_density_diffrn 1.266
_exptl_crystal_description plate
_exptl_crystal_F_000 368
_exptl_crystal_size_max 0.200
_exptl_crystal_size_mid 0.200
_exptl_crystal_size_min 0.100
_refine_diff_density_max 0.253
_refine_diff_density_min -0.177
_refine_diff_density_rms 0.039
_refine_ls_extinction_coef .
_refine_ls_extinction_method none
_refine_ls_goodness_of_fit_ref 1.069
_refine_ls_hydrogen_treatment mixed
_refine_ls_matrix_type full
_refine_ls_number_parameters 245
_refine_ls_number_reflns 4078
_refine_ls_number_restraints 2
_refine_ls_restrained_S_all 1.069
_refine_ls_R_factor_all 0.0476
_refine_ls_R_factor_gt 0.0391
_refine_ls_shift/su_max 0.000
_refine_ls_shift/su_mean 0.000
_refine_ls_structure_factor_coef Fsqd
_refine_ls_weighting_details 'w=1/[\s^2^(Fo^2^)+(0.0535P)^2^+0.2275P] where P=(Fo^2^+2Fc^2^)/3'
_refine_ls_weighting_scheme calc
_refine_ls_wR_factor_gt 0.1031
_refine_ls_wR_factor_ref 0.1069
_reflns_Friedel_coverage 0.000
_reflns_Friedel_fraction_full .
_reflns_Friedel_fraction_max .
_reflns_number_gt 3392
_reflns_number_total 4078
_reflns_threshold_expression 'I > 2\s(I)'
_cod_data_source_file suppl_j_ncrs-2021-0244_suppl.cif
_cod_data_source_block shelx
_cod_database_code 8104683
_shelx_space_group_comment
;
The symmetry employed for this shelxl refinement is uniquely defined
by the following loop, which should always be used as a source of
symmetry information in preference to the above space-group names.
They are only intended as comments.
;
_shelx_estimated_absorpt_t_min 0.985
_shelx_estimated_absorpt_t_max 0.992

loop_
_space_group_symop_operation_xyz
'x, y, z'
'-x, -y, -z'

loop_
_atom_site_label
_atom_site_type_symbol
_atom_site_fract_x
_atom_site_fract_y
_atom_site_fract_z
_atom_site_U_iso_or_equiv
_atom_site_adp_type
_atom_site_occupancy
_atom_site_site_symmetry_order
_atom_site_calc_flag
_atom_site_refinement_flags_posn
_atom_site_refinement_flags_adp
_atom_site_refinement_flags_occupancy
_atom_site_disorder_assembly
_atom_site_disorder_group
N1 N 0.27109(12) 0.10660(11) 0.66775(10) 0.0213(2) Uani 1 1 d D . . . .
H1N H 0.3432(14) 0.1715(13) 0.6454(13) 0.026 Uiso 1 1 d D U . . .
N2 N 0.44043(11) 0.20780(10) 0.50519(9) 0.0190(2) Uani 1 1 d . . . . .
N3 N 0.68215(12) 0.38152(11) 0.69695(9) 0.0209(2) Uani 1 1 d D . . . .
H3N H 0.5912(12) 0.3434(15) 0.7157(13) 0.025 Uiso 1 1 d D U . . .
N4 N 0.50957(11) 0.28593(11) 0.85799(9) 0.0209(2) Uani 1 1 d . . . . .
C1 C 0.21526(13) -0.01888(12) 0.58099(11) 0.0218(3) Uani 1 1 d . . . . .
C2 C 0.26238(14) -0.02912(12) 0.46907(11) 0.0213(2) Uani 1 1 d . . . . .
H2 H 0.217027 -0.118960 0.411109 0.026 Uiso 1 1 calc R U . . .
C3 C 0.37297(13) 0.08140(12) 0.42998(11) 0.0199(2) Uani 1 1 d . . . . .
C4 C 0.54675(13) 0.32310(12) 0.47286(11) 0.0186(2) Uani 1 1 d . . . . .
C5 C 0.67411(13) 0.41255(12) 0.57240(11) 0.0191(2) Uani 1 1 d . . . . .
C6 C 0.80638(13) 0.38719(12) 0.79100(11) 0.0204(2) Uani 1 1 d . . . . .
C7 C 0.78493(14) 0.34181(13) 0.90335(11) 0.0214(2) Uani 1 1 d . . . . .
H7 H 0.876047 0.349610 0.966936 0.026 Uiso 1 1 calc R U . . .
C8 C 0.63891(14) 0.28408(12) 0.93370(11) 0.0208(2) Uani 1 1 d . . . . .
C9 C 0.36310(14) 0.23638(13) 0.88525(11) 0.0208(2) Uani 1 1 d . . . . .
C10 C 0.23873(14) 0.14242(13) 0.78643(11) 0.0207(2) Uani 1 1 d . . . . .
C11 C 0.10744(16) -0.15005(14) 0.61062(13) 0.0301(3) Uani 1 1 d . . . . .
H11A H 0.138388 -0.152307 0.702184 0.045 Uiso 1 1 calc R U . . .
H11B H 0.113235 -0.237675 0.560349 0.045 Uiso 1 1 calc R U . . .
H11C H 0.000499 -0.145565 0.588628 0.045 Uiso 1 1 calc R U . . .
C12 C 0.40622(15) 0.03588(13) 0.30291(12) 0.0252(3) Uani 1 1 d . . . . .
H12A H 0.328630 0.049814 0.233011 0.038 Uiso 1 1 calc R U . . .
H12B H 0.401159 -0.066419 0.292176 0.038 Uiso 1 1 calc R U . . .
H12C H 0.510374 0.094803 0.301296 0.038 Uiso 1 1 calc R U . . .
C13 C 0.52665(14) 0.36269(13) 0.35216(11) 0.0216(2) Uani 1 1 d . . . . .
H13 H 0.438940 0.306934 0.285291 0.026 Uiso 1 1 calc R U . . .
C14 C 0.63225(15) 0.48175(13) 0.32812(12) 0.0235(3) Uani 1 1 d . . . . .
H14 H 0.617882 0.505392 0.244889 0.028 Uiso 1 1 calc R U . . .
C15 C 0.75840(14) 0.56599(13) 0.42533(12) 0.0235(3) Uani 1 1 d . . . . .
H15 H 0.831755 0.646520 0.408565 0.028 Uiso 1 1 calc R U . . .
C16 C 0.77771(14) 0.53283(13) 0.54722(12) 0.0223(3) Uani 1 1 d . . . . .
H16 H 0.862641 0.592897 0.614367 0.027 Uiso 1 1 calc R U . . .
C17 C 0.96784(14) 0.43626(15) 0.77105(13) 0.0276(3) Uani 1 1 d . . . . .
H17A H 0.966101 0.397355 0.683044 0.041 Uiso 1 1 calc R U . . .
H17B H 1.037648 0.401207 0.831353 0.041 Uiso 1 1 calc R U . . .
H17C H 1.005088 0.542242 0.785754 0.041 Uiso 1 1 calc R U . . .
C18 C 0.64604(16) 0.21514(15) 1.05196(12) 0.0288(3) Uani 1 1 d . . . . .
H18A H 0.683633 0.290989 1.128847 0.043 Uiso 1 1 calc R U . . .
H18B H 0.717228 0.156673 1.053412 0.043 Uiso 1 1 calc R U . . .
H18C H 0.541854 0.153173 1.050106 0.043 Uiso 1 1 calc R U . . .
C19 C 0.33197(15) 0.28716(14) 0.99972(12) 0.0265(3) Uani 1 1 d . . . . .
H19 H 0.413262 0.355817 1.064366 0.032 Uiso 1 1 calc R U . . .
C20 C 0.18454(16) 0.23921(15) 1.02078(13) 0.0304(3) Uani 1 1 d . . . . .
H20 H 0.166081 0.272235 1.100382 0.036 Uiso 1 1 calc R U . . .
C21 C 0.06437(15) 0.14299(15) 0.92525(13) 0.0286(3) Uani 1 1 d . . . . .
H21 H -0.036135 0.108072 0.940215 0.034 Uiso 1 1 calc R U . . .
C22 C 0.08997(14) 0.09731(14) 0.80777(12) 0.0253(3) Uani 1 1 d . . . . .
H22 H 0.005723 0.034890 0.741353 0.030 Uiso 1 1 calc R U . . .

loop_
_atom_site_aniso_label
_atom_site_aniso_U_11
_atom_site_aniso_U_22
_atom_site_aniso_U_33
_atom_site_aniso_U_23
_atom_site_aniso_U_13
_atom_site_aniso_U_12
N1 0.0212(5) 0.0192(5) 0.0202(5) 0.0040(4) 0.0057(4) 0.0003(4)
N2 0.0187(5) 0.0174(5) 0.0188(5) 0.0033(4) 0.0039(4) 0.0030(4)
N3 0.0180(5) 0.0238(5) 0.0179(5) 0.0049(4) 0.0047(4) 0.0013(4)
N4 0.0208(5) 0.0225(5) 0.0174(5) 0.0039(4) 0.0047(4) 0.0032(4)
C1 0.0187(5) 0.0182(5) 0.0239(6) 0.0050(5) 0.0000(5) 0.0017(4)
C2 0.0212(5) 0.0169(5) 0.0201(6) 0.0011(4) -0.0003(4) 0.0014(4)
C3 0.0199(5) 0.0206(6) 0.0180(6) 0.0036(4) 0.0007(4) 0.0071(4)
C4 0.0199(5) 0.0179(5) 0.0193(6) 0.0033(4) 0.0073(4) 0.0059(4)
C5 0.0207(5) 0.0199(5) 0.0179(5) 0.0040(4) 0.0072(4) 0.0061(4)
C6 0.0192(5) 0.0171(5) 0.0213(6) -0.0007(4) 0.0035(4) 0.0028(4)
C7 0.0206(6) 0.0234(6) 0.0172(6) 0.0013(4) 0.0010(4) 0.0057(5)
C8 0.0257(6) 0.0193(5) 0.0155(5) 0.0006(4) 0.0039(4) 0.0057(5)
C9 0.0213(6) 0.0220(6) 0.0200(6) 0.0083(5) 0.0059(5) 0.0055(5)
C10 0.0229(6) 0.0204(5) 0.0200(6) 0.0080(5) 0.0058(5) 0.0064(5)
C11 0.0320(7) 0.0213(6) 0.0308(7) 0.0055(5) 0.0079(6) -0.0020(5)
C12 0.0312(6) 0.0216(6) 0.0206(6) 0.0008(5) 0.0051(5) 0.0068(5)
C13 0.0236(6) 0.0216(6) 0.0186(6) 0.0030(4) 0.0040(5) 0.0066(5)
C14 0.0297(6) 0.0253(6) 0.0201(6) 0.0083(5) 0.0111(5) 0.0105(5)
C15 0.0241(6) 0.0208(6) 0.0289(6) 0.0089(5) 0.0131(5) 0.0055(5)
C16 0.0205(6) 0.0202(6) 0.0240(6) 0.0028(5) 0.0066(5) 0.0023(5)
C17 0.0201(6) 0.0323(7) 0.0284(7) 0.0063(5) 0.0059(5) 0.0044(5)
C18 0.0305(7) 0.0375(7) 0.0227(6) 0.0117(5) 0.0080(5) 0.0139(6)
C19 0.0279(6) 0.0311(7) 0.0205(6) 0.0057(5) 0.0063(5) 0.0084(5)
C20 0.0333(7) 0.0392(7) 0.0264(7) 0.0112(6) 0.0149(6) 0.0159(6)
C21 0.0239(6) 0.0326(7) 0.0355(7) 0.0145(6) 0.0136(5) 0.0107(5)
C22 0.0215(6) 0.0247(6) 0.0290(7) 0.0086(5) 0.0050(5) 0.0052(5)

loop_
_atom_type_symbol
_atom_type_description
_atom_type_scat_dispersion_real
_atom_type_scat_dispersion_imag
_atom_type_scat_source
C C 0.0033 0.0016 'International Tables Vol C Tables 4.2.6.8 and 6.1.1.4'
H H 0.0000 0.0000 'International Tables Vol C Tables 4.2.6.8 and 6.1.1.4'
N N 0.0061 0.0033 'International Tables Vol C Tables 4.2.6.8 and 6.1.1.4'

loop_
_geom_angle_atom_site_label_1
_geom_angle_atom_site_label_2
_geom_angle_atom_site_label_3
_geom_angle
_geom_angle_site_symmetry_1
_geom_angle_site_symmetry_3
C1 N1 C10 130.37(10) . .
C1 N1 H1N 111.7(9) . .
C10 N1 H1N 117.7(9) . .
C3 N2 C4 123.49(10) . .
C6 N3 C5 130.37(11) . .
C6 N3 H3N 113.0(9) . .
C5 N3 H3N 116.3(9) . .
C8 N4 C9 123.06(10) . .
N1 C1 C2 120.42(11) . .
N1 C1 C11 119.81(11) . .
C2 C1 C11 119.69(11) . .
C1 C2 C3 127.05(11) . .
C1 C2 H2 116.5 . .
C3 C2 H2 116.5 . .
N2 C3 C2 119.83(11) . .
N2 C3 C12 125.23(11) . .
C2 C3 C12 114.88(10) . .
C13 C4 N2 124.14(10) . .
C13 C4 C5 118.04(11) . .
N2 C4 C5 117.54(10) . .
C16 C5 N3 122.53(11) . .
C16 C5 C4 119.88(11) . .
N3 C5 C4 117.37(10) . .
N3 C6 C7 120.11(11) . .
N3 C6 C17 120.18(11) . .
C7 C6 C17 119.64(11) . .
C6 C7 C8 126.42(11) . .
C6 C7 H7 116.8 . .
C8 C7 H7 116.8 . .
N4 C8 C7 120.36(11) . .
N4 C8 C18 123.98(11) . .
C7 C8 C18 115.56(10) . .
C19 C9 N4 123.07(11) . .
C19 C9 C10 118.75(11) . .
N4 C9 C10 117.84(11) . .
C22 C10 N1 123.37(11) . .
C22 C10 C9 119.43(11) . .
N1 C10 C9 117.08(11) . .
C1 C11 H11A 109.5 . .
C1 C11 H11B 109.5 . .
H11A C11 H11B 109.5 . .
C1 C11 H11C 109.5 . .
H11A C11 H11C 109.5 . .
H11B C11 H11C 109.5 . .
C3 C12 H12A 109.5 . .
C3 C12 H12B 109.5 . .
H12A C12 H12B 109.5 . .
C3 C12 H12C 109.5 . .
H12A C12 H12C 109.5 . .
H12B C12 H12C 109.5 . .
C14 C13 C4 121.32(11) . .
C14 C13 H13 119.3 . .
C4 C13 H13 119.3 . .
C15 C14 C13 119.99(11) . .
C15 C14 H14 120.0 . .
C13 C14 H14 120.0 . .
C14 C15 C16 119.93(11) . .
C14 C15 H15 120.0 . .
C16 C15 H15 120.0 . .
C15 C16 C5 120.76(11) . .
C15 C16 H16 119.6 . .
C5 C16 H16 119.6 . .
C6 C17 H17A 109.5 . .
C6 C17 H17B 109.5 . .
H17A C17 H17B 109.5 . .
C6 C17 H17C 109.5 . .
H17A C17 H17C 109.5 . .
H17B C17 H17C 109.5 . .
C8 C18 H18A 109.5 . .
C8 C18 H18B 109.5 . .
H18A C18 H18B 109.5 . .
C8 C18 H18C 109.5 . .
H18A C18 H18C 109.5 . .
H18B C18 H18C 109.5 . .
C20 C19 C9 121.18(12) . .
C20 C19 H19 119.4 . .
C9 C19 H19 119.4 . .
C21 C20 C19 119.67(12) . .
C21 C20 H20 120.2 . .
C19 C20 H20 120.2 . .
C20 C21 C22 120.33(12) . .
C20 C21 H21 119.8 . .
C22 C21 H21 119.8 . .
C21 C22 C10 120.47(12) . .
C21 C22 H22 119.8 . .
C10 C22 H22 119.8 . .

loop_
_geom_bond_atom_site_label_1
_geom_bond_atom_site_label_2
_geom_bond_distance
_geom_bond_site_symmetry_2
N1 C1 1.3560(16) .
N1 C10 1.4055(16) .
N1 H1N 0.880(9) .
N2 C3 1.3088(15) .
N2 C4 1.4081(15) .
N3 C6 1.3524(15) .
N3 C5 1.4104(15) .
N3 H3N 0.894(9) .
N4 C8 1.3079(16) .
N4 C9 1.4085(16) .
C1 C2 1.3718(18) .
C1 C11 1.5050(17) .
C2 C3 1.4380(17) .
C2 H2 0.9500 .
C3 C12 1.5142(17) .
C4 C13 1.3988(17) .
C4 C5 1.4162(16) .
C5 C16 1.3916(17) .
C6 C7 1.3776(17) .
C6 C17 1.5023(18) .
C7 C8 1.4309(18) .
C7 H7 0.9500 .
C8 C18 1.5153(17) .
C9 C19 1.3954(18) .
C9 C10 1.4127(17) .
C10 C22 1.3967(18) .
C11 H11A 0.9800 .
C11 H11B 0.9800 .
C11 H11C 0.9800 .
C12 H12A 0.9800 .
C12 H12B 0.9800 .
C12 H12C 0.9800 .
C13 C14 1.3875(17) .
C13 H13 0.9500 .
C14 C15 1.3826(18) .
C14 H14 0.9500 .
C15 C16 1.3856(18) .
C15 H15 0.9500 .
C16 H16 0.9500 .
C17 H17A 0.9800 .
C17 H17B 0.9800 .
C17 H17C 0.9800 .
C18 H18A 0.9800 .
C18 H18B 0.9800 .
C18 H18C 0.9800 .
C19 C20 1.3864(19) .
C19 H19 0.9500 .
C20 C21 1.384(2) .
C20 H20 0.9500 .
C21 C22 1.3871(19) .
C21 H21 0.9500 .
C22 H22 0.9500 .

loop_
_geom_torsion_atom_site_label_1
_geom_torsion_atom_site_label_2
_geom_torsion_atom_site_label_3
_geom_torsion_atom_site_label_4
_geom_torsion
_geom_torsion_site_symmetry_1
_geom_torsion_site_symmetry_2
_geom_torsion_site_symmetry_3
_geom_torsion_site_symmetry_4
C10 N1 C1 C2 179.20(11) . . . .
C10 N1 C1 C11 -4.01(19) . . . .
N1 C1 C2 C3 1.66(19) . . . .
C11 C1 C2 C3 -175.14(11) . . . .
C4 N2 C3 C2 -178.25(10) . . . .
C4 N2 C3 C12 4.58(18) . . . .
C1 C2 C3 N2 0.19(19) . . . .
C1 C2 C3 C12 177.64(11) . . . .
C3 N2 C4 C13 43.01(17) . . . .
C3 N2 C4 C5 -143.23(11) . . . .
C6 N3 C5 C16 -43.42(19) . . . .
C6 N3 C5 C4 142.07(12) . . . .
C13 C4 C5 C16 -2.22(17) . . . .
N2 C4 C5 C16 -176.37(10) . . . .
C13 C4 C5 N3 172.45(10) . . . .
N2 C4 C5 N3 -1.71(16) . . . .
C5 N3 C6 C7 -175.45(11) . . . .
C5 N3 C6 C17 1.63(19) . . . .
N3 C6 C7 C8 1.08(19) . . . .
C17 C6 C7 C8 -176.02(12) . . . .
C9 N4 C8 C7 -177.27(11) . . . .
C9 N4 C8 C18 6.52(18) . . . .
C6 C7 C8 N4 -8.19(19) . . . .
C6 C7 C8 C18 168.33(12) . . . .
C8 N4 C9 C19 54.30(17) . . . .
C8 N4 C9 C10 -132.50(12) . . . .
C1 N1 C10 C22 -39.74(19) . . . .
C1 N1 C10 C9 144.33(12) . . . .
C19 C9 C10 C22 -3.07(17) . . . .
N4 C9 C10 C22 -176.58(10) . . . .
C19 C9 C10 N1 173.02(11) . . . .
N4 C9 C10 N1 -0.49(16) . . . .
N2 C4 C13 C14 176.94(11) . . . .
C5 C4 C13 C14 3.21(17) . . . .
C4 C13 C14 C15 -1.58(18) . . . .
C13 C14 C15 C16 -1.12(18) . . . .
C14 C15 C16 C5 2.08(18) . . . .
N3 C5 C16 C15 -174.76(11) . . . .
C4 C5 C16 C15 -0.38(18) . . . .
N4 C9 C19 C20 177.67(12) . . . .
C10 C9 C19 C20 4.53(18) . . . .
C9 C19 C20 C21 -2.2(2) . . . .
C19 C20 C21 C22 -1.6(2) . . . .
C20 C21 C22 C10 3.00(19) . . . .
N1 C10 C22 C21 -176.45(11) . . . .
C9 C10 C22 C21 -0.62(18) . . . .
